data_4349876
loop_
_publ_author_name
'Lin, Xiaoling'
'Zhang, Mengling'
'Zhu, Mengmeng'
'Huang, Hui'
'Shi, Chunfeng'
'Liu, Yang'
'Kang, Zhenhui'

_publ_section_title
;
 Engineering a polyoxometalate-based metal organic framework with more
 exposed active edge sites of Ag for visible light-driven selective
 oxidation of cis-cyclooctene
;
_journal_issue 10
_journal_name_full 'Inorganic Chemistry Frontiers'
_journal_page_first 2493
_journal_paper_doi 10.1039/C8QI00648B
_journal_volume 5
_journal_year 2018
_chemical_formula_moiety 'C6 H12 Ag8 N16 O48 P S4 W12'
_chemical_formula_sum 'C6 H12 Ag8 N16 O48 P S4 W12'
_chemical_formula_weight 4304.69
_space_group_crystal_system monoclinic
_space_group_IT_number 14
_space_group_name_Hall '-P 2ybc'
_space_group_name_H-M_alt 'P 1 21/c 1'
_atom_sites_solution_hydrogens geom
_audit_creation_method SHELXL-2016/6
_audit_update_record
;
2017-11-21 deposited with the CCDC.
2018-08-16 downloaded from the CCDC.
;
_cell_angle_alpha 90
_cell_angle_beta 116.967(2)
_cell_angle_gamma 90
_cell_formula_units_Z 2
_cell_length_a 13.0330(19)
_cell_length_b 22.665(3)
_cell_length_c 11.9449(16)
_cell_measurement_reflns_used 7271
_cell_measurement_temperature 296(2)
_cell_measurement_theta_max 27.577
_cell_measurement_theta_min 2.33
_cell_volume 3144.8(8)
_computing_cell_refinement 'Bruker SAINT'
_computing_data_collection 'Bruker APEX2'
_computing_data_reduction 'Bruker SAINT'
_computing_molecular_graphics 'SHELXL-2016 (Sheldrick, 2016)'
_computing_publication_material 'SHELXL-2016 (Sheldrick, 2016)'
_computing_structure_refinement 'SHELXL-2016 (Sheldrick, 2016)'
_computing_structure_solution 'SHELXL-2016 (Sheldrick, 2016)'
_diffrn_ambient_temperature 296(2)
_diffrn_measured_fraction_theta_full 0.997
_diffrn_measured_fraction_theta_max 0.995
_diffrn_measurement_device_type 'Bruker APEX-II CCD'
_diffrn_measurement_method '\f and \w scans'
_diffrn_radiation_type MoK\a
_diffrn_radiation_wavelength 0.71073
_diffrn_reflns_av_R_equivalents 0.0461
_diffrn_reflns_av_unetI/netI 0.0527
_diffrn_reflns_Laue_measured_fraction_full 0.997
_diffrn_reflns_Laue_measured_fraction_max 0.995
_diffrn_reflns_limit_h_max 11
_diffrn_reflns_limit_h_min -16
_diffrn_reflns_limit_k_max 29
_diffrn_reflns_limit_k_min -27
_diffrn_reflns_limit_l_max 15
_diffrn_reflns_limit_l_min -15
_diffrn_reflns_number 20204
_diffrn_reflns_point_group_measured_fraction_full 0.997
_diffrn_reflns_point_group_measured_fraction_max 0.995
_diffrn_reflns_theta_full 25.242
_diffrn_reflns_theta_max 27.577
_diffrn_reflns_theta_min 2.113
_exptl_absorpt_coefficient_mu 24.534
_exptl_absorpt_correction_T_max 0.554
_exptl_absorpt_correction_T_min 0.534
_exptl_absorpt_correction_type multi-scan
_exptl_absorpt_process_details 'SADABS, Bruker'
_exptl_crystal_colour red
_exptl_crystal_density_diffrn 4.546
_exptl_crystal_description block
_exptl_crystal_F_000 3774
_exptl_crystal_size_max 0.026
_exptl_crystal_size_mid 0.024
_exptl_crystal_size_min 0.023
_refine_diff_density_max 3.019
_refine_diff_density_min -4.619
_refine_diff_density_rms 0.502
_refine_ls_extinction_method none
_refine_ls_goodness_of_fit_ref 1.630
_refine_ls_hydrogen_treatment constr
_refine_ls_matrix_type full
_refine_ls_number_parameters 439
_refine_ls_number_reflns 7233
_refine_ls_number_restraints 162
_refine_ls_restrained_S_all 1.628
_refine_ls_R_factor_all 0.0975
_refine_ls_R_factor_gt 0.0778
_refine_ls_shift/su_max 0.038
_refine_ls_shift/su_mean 0.004
_refine_ls_structure_factor_coef Fsqd
_refine_ls_weighting_details 'w=1/[\s^2^(Fo^2^)+(0.1000P)^2^] where P=(Fo^2^+2Fc^2^)/3'
_refine_ls_weighting_scheme calc
_refine_ls_wR_factor_gt 0.2319
_refine_ls_wR_factor_ref 0.2391
_reflns_Friedel_coverage 0.000
_reflns_number_gt 5744
_reflns_number_total 7233
_reflns_threshold_expression 'I > 2\s(I)'
_cod_data_source_file c8qi00648b2.cif
_cod_data_source_block 2
_cod_original_sg_symbol_H-M 'P 21/c'
_cod_database_code 4349876
_shelx_shelxl_version_number 2016/6
_shelx_space_group_comment
;
The symmetry employed for this shelxl refinement is uniquely defined
by the following loop, which should always be used as a source of
symmetry information in preference to the above space-group names.
They are only intended as comments.
;
_shelx_estimated_absorpt_t_min 0.534
_shelx_estimated_absorpt_t_max 0.555

loop_
_space_group_symop_operation_xyz
'x, y, z'
'-x, y+1/2, -z+1/2'
'-x, -y, -z'
'x, -y-1/2, z-1/2'

loop_
_atom_site_label
_atom_site_type_symbol
_atom_site_fract_x
_atom_site_fract_y
_atom_site_fract_z
_atom_site_U_iso_or_equiv
_atom_site_adp_type
_atom_site_occupancy
_atom_site_site_symmetry_order
_atom_site_calc_flag
_atom_site_refinement_flags_posn
_atom_site_refinement_flags_adp
_atom_site_refinement_flags_occupancy
W1 W -0.19032(9) 1.12189(4) 0.40386(9) 0.0290(3) Uani 1 1 d . . .
W2 W -0.08521(9) 1.06384(4) 0.19936(8) 0.0273(2) Uani 1 1 d . . .
W3 W -0.10102(12) 0.85996(4) 0.36527(10) 0.0386(3) Uani 1 1 d . . .
W4 W -0.28698(10) 0.98278(5) 0.25951(10) 0.0394(3) Uani 1 1 d . . .
W5 W -0.09671(10) 1.06232(5) 0.70946(9) 0.0333(3) Uani 1 1 d . . .
W6 W 0.20504(10) 1.07498(5) 0.43565(11) 0.0372(3) Uani 1 1 d . . .
P1 P 0.000000 1.000000 0.500000 0.0187(14) Uani 1 2 d S U P
Ag2 Ag 0.0805(2) 0.79892(11) 0.03834(18) 0.0456(6) Uani 1 1 d . . .
Ag4 Ag 0.5786(2) 0.69940(10) 0.10184(18) 0.0441(5) Uani 1 1 d . . .
Ag3 Ag 0.3947(2) 0.78952(13) 0.2605(2) 0.0523(6) Uani 1 1 d . . .
Ag1 Ag -0.09635(19) 0.72449(13) 0.1679(2) 0.0526(6) Uani 1 1 d . . .
O2 O -0.209(2) 1.0155(9) 0.176(2) 0.055(6) Uani 1 1 d . . .
O4 O -0.1477(19) 1.1188(9) 0.2697(19) 0.048(5) Uani 1 1 d . . .
O3 O 0.0617(18) 1.0935(9) 0.2919(19) 0.048(5) Uani 1 1 d . U .
O5 O -0.279(2) 1.1804(9) 0.361(2) 0.057(6) Uani 1 1 d . U .
O1 O -0.1220(19) 1.0932(8) 0.0575(15) 0.043(5) Uani 1 1 d . . .
O6 O -0.215(3) 0.9146(12) 0.256(2) 0.076(7) Uani 1 1 d . U .
O9 O -0.1406(18) 1.0952(9) 0.8080(16) 0.043(5) Uani 1 1 d . . .
O10 O 0.2991(16) 1.1129(9) 0.4036(19) 0.047(5) Uani 1 1 d . . .
O8 O -0.193(2) 1.0980(12) 0.5521(17) 0.067(8) Uani 1 1 d . . .
O7 O -0.295(2) 1.0607(9) 0.319(2) 0.057(6) Uani 1 1 d . . .
O14 O -0.045(2) 1.1624(12) 0.505(2) 0.066(7) Uani 1 1 d . . .
O15 O 0.017(2) 1.1138(11) 0.7238(19) 0.072(8) Uani 1 1 d . . .
O16 O 0.008(2) 1.0098(10) 0.809(2) 0.064(6) Uani 1 1 d . U .
O13 O -0.4214(18) 0.9737(11) 0.147(2) 0.062(6) Uani 1 1 d . U .
O11 O 0.164(2) 1.1354(10) 0.523(2) 0.059(6) Uani 1 1 d . U .
O12 O 0.198(2) 1.0052(10) 0.352(2) 0.061(6) Uani 1 1 d . U .
O18 O -0.150(2) 0.7945(8) 0.2975(18) 0.054(6) Uani 1 1 d . . .
O21 O -0.0348(19) 1.0587(9) 0.5369(18) 0.048(3) Uani 1 1 d . U .
O22 O -0.0365(19) 0.9880(8) 0.6005(18) 0.045(3) Uani 1 1 d . U .
O19 O -0.0928(19) 1.0294(9) 0.3880(18) 0.047(3) Uani 1 1 d . U .
O17 O -0.302(3) 0.9580(14) 0.406(3) 0.089(10) Uani 1 1 d . . .
O20 O -0.1039(19) 0.9628(9) 0.4445(18) 0.049(3) Uani 1 1 d . U .
S1 S -0.1374(5) 0.8267(2) -0.1065(5) 0.0260(11) Uani 1 1 d . . .
S2 S 0.3949(5) 0.7817(3) 0.0458(5) 0.0282(12) Uani 1 1 d . . .
N1 N 0.0840(17) 0.7427(8) 0.2876(16) 0.024(4) Uani 1 1 d . U .
N2 N -0.2449(15) 0.7611(8) 0.0075(15) 0.022(4) Uani 1 1 d . . .
N3 N 0.1561(16) 0.7237(8) 0.4020(15) 0.019(3) Uani 1 1 d . U .
N4 N 0.1486(16) 0.7643(8) 0.2372(15) 0.021(4) Uani 1 1 d . . .
N5 N 0.2609(19) 0.7627(10) 0.3211(19) 0.034(5) Uani 1 1 d . . .
N7 N -0.4215(18) 0.7603(8) -0.1442(16) 0.025(4) Uani 1 1 d . U .
N6 N -0.3497(18) 0.7413(8) -0.0253(18) 0.030(5) Uani 1 1 d . . .
C1 C 0.263(2) 0.7359(10) 0.415(2) 0.028(5) Uani 1 1 d . . .
N8 N -0.3585(18) 0.7870(9) -0.1899(18) 0.030(4) Uani 1 1 d . . .
C4 C -0.248(2) 0.7876(10) -0.091(2) 0.025(4) Uani 1 1 d . U .
C3 C -0.163(3) 0.9000(12) -0.061(3) 0.053(8) Uani 1 1 d . U .
H3A H -0.108401 0.927245 -0.065183 0.080 Uiso 1 1 calc R U .
H3B H -0.239682 0.912516 -0.118102 0.080 Uiso 1 1 calc R U .
H3C H -0.154860 0.898739 0.022544 0.080 Uiso 1 1 calc R U .
C2 C 0.426(3) 0.8512(13) -0.006(3) 0.050(7) Uani 1 1 d . U .
H2A H 0.497288 0.866580 0.057495 0.075 Uiso 1 1 calc R U .
H2B H 0.432199 0.845281 -0.082343 0.075 Uiso 1 1 calc R U .
H2C H 0.365069 0.878639 -0.020920 0.075 Uiso 1 1 calc R U .
O2W O -0.665(4) 0.9666(18) 0.137(4) 0.122(12) Uani 1 1 d . U .
O1W O 0.431(3) 0.6206(16) -0.010(4) 0.117(11) Uani 1 1 d . U .

loop_
_atom_site_aniso_label
_atom_site_aniso_U_11
_atom_site_aniso_U_22
_atom_site_aniso_U_33
_atom_site_aniso_U_23
_atom_site_aniso_U_13
_atom_site_aniso_U_12
W1 0.0338(6) 0.0270(5) 0.0323(5) 0.0089(4) 0.0204(4) 0.0099(4)
W2 0.0329(6) 0.0272(5) 0.0226(4) 0.0045(3) 0.0133(4) 0.0003(4)
W3 0.0669(8) 0.0236(5) 0.0327(5) -0.0040(4) 0.0289(6) -0.0073(5)
W4 0.0293(6) 0.0530(7) 0.0303(5) 0.0044(5) 0.0088(4) -0.0028(5)
W5 0.0446(7) 0.0346(5) 0.0338(5) -0.0041(4) 0.0293(5) 0.0027(4)
W6 0.0358(6) 0.0350(6) 0.0533(7) 0.0113(5) 0.0312(5) 0.0002(4)
P1 0.025(4) 0.021(3) 0.016(3) 0.005(2) 0.014(3) -0.001(3)
Ag2 0.0470(13) 0.0668(14) 0.0262(9) 0.0110(9) 0.0194(9) 0.0174(11)
Ag4 0.0529(14) 0.0566(13) 0.0295(9) 0.0025(9) 0.0247(10) 0.0131(11)
Ag3 0.0307(12) 0.0934(19) 0.0398(11) -0.0063(11) 0.0220(10) -0.0162(12)
Ag1 0.0221(11) 0.0861(18) 0.0316(10) -0.0045(11) -0.0035(8) 0.0060(11)
O2 0.089(18) 0.047(12) 0.061(13) -0.032(10) 0.063(14) -0.032(11)
O4 0.059(14) 0.055(12) 0.054(12) -0.025(9) 0.046(11) -0.031(10)
O3 0.043(6) 0.039(6) 0.055(6) -0.003(4) 0.017(4) 0.004(4)
O5 0.061(12) 0.049(10) 0.091(13) 0.038(9) 0.060(11) 0.021(9)
O1 0.068(15) 0.031(9) 0.025(8) 0.015(7) 0.018(9) 0.007(9)
O6 0.080(9) 0.078(9) 0.074(8) 0.004(5) 0.038(5) 0.004(5)
O9 0.050(13) 0.062(12) 0.027(9) -0.001(8) 0.025(9) 0.014(10)
O10 0.023(10) 0.059(13) 0.061(12) 0.017(10) 0.022(10) -0.001(9)
O8 0.052(15) 0.11(2) 0.026(9) 0.015(11) 0.007(10) -0.039(14)
O7 0.071(16) 0.057(13) 0.073(14) -0.030(11) 0.060(14) -0.036(11)
O14 0.053(15) 0.095(17) 0.051(12) 0.041(12) 0.024(11) -0.014(13)
O15 0.09(2) 0.093(18) 0.036(11) 0.010(11) 0.030(12) -0.039(15)
O16 0.061(8) 0.058(7) 0.068(7) -0.002(5) 0.025(5) 0.006(5)
O13 0.026(10) 0.073(12) 0.068(12) 0.004(10) 0.006(9) -0.016(9)
O11 0.064(7) 0.061(7) 0.055(7) 0.001(5) 0.032(5) 0.006(5)
O12 0.057(7) 0.053(7) 0.064(7) -0.006(5) 0.021(5) 0.001(5)
O18 0.074(17) 0.034(10) 0.035(10) -0.006(8) 0.009(11) 0.006(10)
O21 0.048(5) 0.047(5) 0.041(5) 0.007(4) 0.013(4) -0.002(5)
O22 0.045(6) 0.043(5) 0.041(5) 0.006(5) 0.015(5) -0.003(5)
O19 0.048(5) 0.049(5) 0.039(5) 0.001(4) 0.015(4) 0.001(5)
O17 0.12(3) 0.11(2) 0.072(17) 0.051(16) 0.075(19) 0.06(2)
O20 0.048(6) 0.049(5) 0.042(5) 0.004(5) 0.012(5) 0.001(5)
S1 0.021(3) 0.027(3) 0.029(3) 0.001(2) 0.011(2) -0.002(2)
S2 0.014(3) 0.042(3) 0.024(3) 0.001(2) 0.004(2) 0.003(2)
N1 0.022(8) 0.024(7) 0.017(6) 0.004(5) 0.001(6) -0.008(6)
N2 0.014(9) 0.032(10) 0.017(8) -0.004(7) 0.004(7) -0.012(7)
N3 0.023(7) 0.026(7) 0.014(6) -0.007(5) 0.013(6) 0.003(6)
N4 0.020(10) 0.032(9) 0.010(7) 0.004(6) 0.006(7) 0.007(7)
N5 0.035(12) 0.046(12) 0.028(10) 0.001(9) 0.021(10) 0.016(10)
N7 0.032(8) 0.031(7) 0.013(6) -0.005(5) 0.012(6) -0.008(6)
N6 0.026(11) 0.026(10) 0.027(10) 0.003(8) 0.002(9) -0.007(8)
C1 0.022(12) 0.030(12) 0.032(12) -0.001(9) 0.013(10) 0.011(9)
N8 0.023(11) 0.039(11) 0.029(10) 0.005(8) 0.013(9) -0.007(9)
C4 0.025(6) 0.029(6) 0.022(6) 0.002(4) 0.012(4) 0.001(4)
C3 0.065(16) 0.035(12) 0.050(13) -0.010(10) 0.017(12) -0.003(12)
C2 0.047(11) 0.053(11) 0.052(10) 0.008(8) 0.026(8) -0.009(8)
O2W 0.12(2) 0.13(2) 0.133(19) -0.027(15) 0.076(16) 0.018(15)
O1W 0.074(16) 0.113(18) 0.16(2) -0.048(15) 0.056(15) -0.031(14)

loop_
_atom_type_symbol
_atom_type_description
_atom_type_scat_dispersion_real
_atom_type_scat_dispersion_imag
_atom_type_scat_source
C C 0.0033 0.0016 'International Tables Vol C Tables 4.2.6.8 and 6.1.1.4'
H H 0.0000 0.0000 'International Tables Vol C Tables 4.2.6.8 and 6.1.1.4'
N N 0.0061 0.0033 'International Tables Vol C Tables 4.2.6.8 and 6.1.1.4'
O O 0.0106 0.0060 'International Tables Vol C Tables 4.2.6.8 and 6.1.1.4'
P P 0.1023 0.0942 'International Tables Vol C Tables 4.2.6.8 and 6.1.1.4'
S S 0.1246 0.1234 'International Tables Vol C Tables 4.2.6.8 and 6.1.1.4'
Ag Ag -0.8971 1.1015 'International Tables Vol C Tables 4.2.6.8 and 6.1.1.4'
W W -0.8490 6.8722 'International Tables Vol C Tables 4.2.6.8 and 6.1.1.4'

loop_
_geom_angle_atom_site_label_1
_geom_angle_atom_site_label_2
_geom_angle_atom_site_label_3
_geom_angle
_geom_angle_site_symmetry_1
_geom_angle_site_symmetry_3
O5 W1 O7 100.6(12) . .
O5 W1 O8 102.2(12) . .
O7 W1 O8 88.8(10) . .
O5 W1 O4 101.3(10) . .
O7 W1 O4 86.4(8) . .
O8 W1 O4 156.5(12) . .
O5 W1 O14 99.1(12) . .
O7 W1 O14 160.2(11) . .
O8 W1 O14 88.7(9) . .
O4 W1 O14 88.1(9) . .
O5 W1 O21 158.5(10) . .
O7 W1 O21 96.1(10) . .
O8 W1 O21 64.6(10) . .
O4 W1 O21 93.1(9) . .
O14 W1 O21 65.3(9) . .
O5 W1 O19 160.4(10) . .
O7 W1 O19 67.2(9) . .
O8 W1 O19 93.2(11) . .
O4 W1 O19 63.7(8) . .
O14 W1 O19 93.4(10) . .
O21 W1 O19 41.0(6) . .
O1 W2 O3 101.8(10) . .
O1 W2 O2 104.4(10) . .
O3 W2 O2 153.5(10) . .
O1 W2 O4 101.9(9) . .
O3 W2 O4 91.9(9) . .
O2 W2 O4 86.4(8) . .
O1 W2 O16 101.6(10) . 3_576
O3 W2 O16 85.6(10) . 3_576
O2 W2 O16 85.6(10) . 3_576
O4 W2 O16 156.4(10) . 3_576
O1 W2 O19 162.3(9) . .
O3 W2 O19 91.7(8) . .
O2 W2 O19 63.6(8) . .
O4 W2 O19 65.8(8) . .
O16 W2 O19 90.8(9) 3_576 .
O1 W2 O22 157.8(9) . 3_576
O3 W2 O22 63.9(8) . 3_576
O2 W2 O22 89.9(9) . 3_576
O4 W2 O22 95.7(9) . 3_576
O16 W2 O22 62.1(9) 3_576 3_576
O19 W2 O22 39.8(7) . 3_576
O18 W3 O11 101.4(11) . 3_576
O18 W3 O14 100.5(11) . 3_576
O11 W3 O14 92.1(10) 3_576 3_576
O18 W3 O6 103.5(11) . .
O11 W3 O6 89.4(11) 3_576 .
O14 W3 O6 155.2(12) 3_576 .
O18 W3 O15 101.3(11) . 3_576
O11 W3 O15 157.2(11) 3_576 3_576
O14 W3 O15 85.6(10) 3_576 3_576
O6 W3 O15 83.5(12) . 3_576
O18 W3 O21 158.9(10) . 3_576
O11 W3 O21 94.3(9) 3_576 3_576
O14 W3 O21 64.7(9) 3_576 3_576
O6 W3 O21 90.5(10) . 3_576
O15 W3 O21 64.2(9) 3_576 3_576
O13 W4 O6 104.0(13) . .
O13 W4 O2 104.3(11) . .
O6 W4 O2 85.2(11) . .
O13 W4 O7 101.3(12) . .
O6 W4 O7 154.7(12) . .
O2 W4 O7 88.2(8) . .
O13 W4 O17 101.0(14) . .
O6 W4 O17 92.1(11) . .
O2 W4 O17 154.4(13) . .
O7 W4 O17 83.5(11) . .
O13 W4 O20 160.3(10) . .
O6 W4 O20 64.0(10) . .
O2 W4 O20 90.7(10) . .
O7 W4 O20 91.8(9) . .
O17 W4 O20 65.5(11) . .
O9 W5 O16 102.9(10) . .
O9 W5 O15 99.7(11) . .
O16 W5 O15 91.3(12) . .
O9 W5 O8 102.8(11) . .
O16 W5 O8 154.1(12) . .
O15 W5 O8 87.9(10) . .
O9 W5 O12 103.0(11) . 3_576
O16 W5 O12 84.7(11) . 3_576
O15 W5 O12 157.3(11) . 3_576
O8 W5 O12 86.2(10) . 3_576
O9 W5 O22 162.7(8) . .
O16 W5 O22 64.6(9) . .
O15 W5 O22 92.6(10) . .
O8 W5 O22 89.6(10) . .
O12 W5 O22 65.4(9) 3_576 .
O9 W5 O21 155.6(8) . .
O16 W5 O21 95.4(10) . .
O15 W5 O21 63.5(9) . .
O8 W5 O21 61.2(9) . .
O12 W5 O21 94.6(9) 3_576 .
O22 W5 O21 41.7(6) . .
O10 W6 O12 100.2(11) . .
O10 W6 O17 101.8(12) . 3_576
O12 W6 O17 92.8(12) . 3_576
O10 W6 O3 101.5(9) . .
O12 W6 O3 85.1(10) . .
O17 W6 O3 156.6(12) 3_576 .
O10 W6 O11 99.7(10) . .
O12 W6 O11 159.5(11) . .
O17 W6 O11 87.9(11) 3_576 .
O3 W6 O11 86.2(9) . .
O10 W6 O22 159.0(9) . 3_576
O12 W6 O22 65.9(10) . 3_576
O17 W6 O22 94.8(12) 3_576 3_576
O3 W6 O22 63.1(8) . 3_576
O11 W6 O22 93.6(9) . 3_576
O10 W6 O20 159.6(9) . 3_576
O12 W6 O20 96.1(9) . 3_576
O17 W6 O20 65.0(11) 3_576 3_576
O3 W6 O20 92.0(8) . 3_576
O11 W6 O20 65.7(9) . 3_576
O22 W6 O20 41.3(6) 3_576 3_576
O20 P1 O20 180.0(17) 3_576 .
O20 P1 O22 72.3(11) 3_576 3_576
O20 P1 O22 107.7(11) . 3_576
O20 P1 O22 107.7(11) 3_576 .
O20 P1 O22 72.3(11) . .
O22 P1 O22 180.0(13) 3_576 .
O20 P1 O19 69.3(11) 3_576 3_576
O20 P1 O19 110.7(11) . 3_576
O22 P1 O19 112.0(11) 3_576 3_576
O22 P1 O19 68.0(11) . 3_576
O20 P1 O19 110.7(11) 3_576 .
O20 P1 O19 69.3(11) . .
O22 P1 O19 68.0(11) 3_576 .
O22 P1 O19 112.0(11) . .
O19 P1 O19 180.0 3_576 .
O20 P1 O21 107.1(12) 3_576 3_576
O20 P1 O21 72.9(12) . 3_576
O22 P1 O21 71.7(11) 3_576 3_576
O22 P1 O21 108.3(11) . 3_576
O19 P1 O21 69.2(11) 3_576 3_576
O19 P1 O21 110.8(11) . 3_576
O20 P1 O21 72.9(12) 3_576 .
O20 P1 O21 107.1(12) . .
O22 P1 O21 108.3(11) 3_576 .
O22 P1 O21 71.7(11) . .
O19 P1 O21 110.8(11) 3_576 .
O19 P1 O21 69.2(11) . .
O21 P1 O21 180.0 3_576 .
N4 Ag2 N3 124.9(6) . 4_575
N4 Ag2 S1 124.2(5) . .
N3 Ag2 S1 105.4(5) 4_575 .
N8 Ag4 N6 127.8(7) 4_676 1_655
N8 Ag4 O1W 119.3(11) 4_676 .
N6 Ag4 O1W 112.4(11) 1_655 .
N8 Ag4 O10 102.4(7) 4_676 2_645
N6 Ag4 O10 81.7(7) 1_655 2_645
O1W Ag4 O10 77.1(10) . 2_645
N8 Ag4 S2 90.9(5) 4_676 .
N6 Ag4 S2 97.0(5) 1_655 .
O1W Ag4 S2 88.9(9) . .
O10 Ag4 S2 164.2(5) 2_645 .
N5 Ag3 N7 118.0(7) . 4_676
N5 Ag3 S2 130.7(6) . .
N7 Ag3 S2 89.3(4) 4_676 .
N1 Ag1 N2 140.7(7) . .
N1 Ag1 O18 89.8(7) . .
N2 Ag1 O18 85.2(7) . .
W2 O2 W4 142.6(11) . .
W2 O4 W1 138.1(12) . .
W2 O3 W6 141.0(12) . .
W4 O6 W3 141.6(15) . .
W6 O10 Ag4 158.6(12) . 2_655
W1 O8 W5 140.9(16) . .
W1 O7 W4 136.5(14) . .
W3 O14 W1 135.2(13) 3_576 .
W5 O15 W3 141.3(13) . 3_576
W5 O16 W2 141.0(14) . 3_576
W3 O11 W6 138.1(13) 3_576 .
W6 O12 W5 137.7(15) . 3_576
W3 O18 Ag1 134.4(14) . .
P1 O21 O19 54.3(10) . .
P1 O21 W1 126.7(11) . .
O19 O21 W1 72.7(10) . .
P1 O21 W3 123.0(12) . 3_576
O19 O21 W3 131.8(13) . 3_576
W1 O21 W3 94.4(7) . 3_576
P1 O21 W5 120.5(10) . .
O19 O21 W5 134.5(14) . .
W1 O21 W5 92.0(8) . .
W3 O21 W5 90.9(7) 3_576 .
P1 O22 O19 55.7(10) . 3_576
P1 O22 O20 53.1(9) . .
O19 O22 O20 90.6(14) 3_576 .
P1 O22 W5 126.2(10) . .
O19 O22 W5 131.9(13) 3_576 .
O20 O22 W5 131.0(13) . .
P1 O22 W6 122.7(11) . 3_576
O19 O22 W6 131.0(13) 3_576 3_576
O20 O22 W6 69.6(10) . 3_576
W5 O22 W6 90.9(7) . 3_576
P1 O22 W2 124.0(12) . 3_576
O19 O22 W2 68.3(9) 3_576 3_576
O20 O22 W2 131.4(12) . 3_576
W5 O22 W2 91.9(7) . 3_576
W6 O22 W2 91.4(6) 3_576 3_576
P1 O19 O22 56.3(10) . 3_576
P1 O19 O21 56.5(9) . .
O22 O19 O21 93.0(14) 3_576 .
P1 O19 O20 54.8(10) . .
O22 O19 O20 91.3(14) 3_576 .
O21 O19 O20 90.5(13) . .
P1 O19 W2 128.1(13) . .
O22 O19 W2 71.8(10) 3_576 .
O21 O19 W2 130.7(13) . .
O20 O19 W2 134.9(13) . .
P1 O19 W1 122.6(11) . .
O22 O19 W1 135.9(13) 3_576 .
O21 O19 W1 66.3(10) . .
O20 O19 W1 125.5(14) . .
W2 O19 W1 92.1(7) . .
W6 O17 W4 136.5(17) 3_576 .
P1 O20 O19 55.9(10) . .
P1 O20 O22 54.6(10) . .
O19 O20 O22 92.3(14) . .
P1 O20 W4 128.4(11) . .
O19 O20 W4 72.5(10) . .
O22 O20 W4 135.3(14) . .
P1 O20 W6 123.7(11) . 3_576
O19 O20 W6 134.4(14) . 3_576
O22 O20 W6 69.1(9) . 3_576
W4 O20 W6 91.7(7) . 3_576
C4 S1 C3 99.1(14) . .
C4 S1 Ag2 119.7(8) . .
C3 S1 Ag2 108.1(11) . .
C1 S2 C2 99.9(13) 4_575 .
C1 S2 Ag3 117.4(8) 4_575 .
C2 S2 Ag3 112.6(11) . .
C1 S2 Ag4 115.6(9) 4_575 .
C2 S2 Ag4 110.7(11) . .
Ag3 S2 Ag4 100.98(19) . .
N4 N1 N3 106.7(17) . .
N4 N1 Ag1 119.4(13) . .
N3 N1 Ag1 131.7(14) . .
C4 N2 N6 106.7(18) . .
C4 N2 Ag1 128.2(16) . .
N6 N2 Ag1 121.3(14) . .
N1 N3 C1 105.1(17) . .
N1 N3 Ag2 117.9(14) . 4_576
C1 N3 Ag2 135.1(14) . 4_576
N1 N4 N5 110.5(16) . .
N1 N4 Ag2 125.1(14) . .
N5 N4 Ag2 124.4(14) . .
C1 N5 N4 105(2) . .
C1 N5 Ag3 134.7(18) . .
N4 N5 Ag3 119.5(14) . .
N8 N7 N6 108.2(19) . .
N8 N7 Ag3 133.6(14) . 4_475
N6 N7 Ag3 114.0(13) . 4_475
N2 N6 N7 109.3(18) . .
N2 N6 Ag4 128.1(14) . 1_455
N7 N6 Ag4 121.3(15) . 1_455
N5 C1 N3 113(2) . .
N5 C1 S2 121(2) . 4_576
N3 C1 S2 126.0(18) . 4_576
N7 N8 C4 104.7(18) . .
N7 N8 Ag4 122.3(14) . 4_475
C4 N8 Ag4 130.7(15) . 4_475
N2 C4 N8 111(2) . .
N2 C4 S1 129.2(18) . .
N8 C4 S1 119.7(16) . .

loop_
_geom_bond_atom_site_label_1
_geom_bond_atom_site_label_2
_geom_bond_distance
_geom_bond_site_symmetry_2
W1 O5 1.68(2) .
W1 O7 1.887(19) .
W1 O8 1.864(19) .
W1 O4 1.920(17) .
W1 O14 1.95(2) .
W1 O21 2.40(2) .
W1 O19 2.50(2) .
W2 O1 1.675(15) .
W2 O3 1.85(2) .
W2 O2 1.86(2) .
W2 O4 1.882(19) .
W2 O16 1.98(2) 3_576
W2 O19 2.43(2) .
W2 O22 2.484(19) 3_576
W3 O18 1.673(19) .
W3 O11 1.86(2) 3_576
W3 O14 1.90(2) 3_576
W3 O6 1.92(3) .
W3 O15 1.93(2) 3_576
W3 O21 2.45(2) 3_576
W4 O13 1.67(2) .
W4 O6 1.81(3) .
W4 O2 1.876(19) .
W4 O7 1.92(2) .
W4 O17 1.93(2) .
W4 O20 2.45(2) .
W5 O9 1.697(17) .
W5 O16 1.79(2) .
W5 O15 1.83(2) .
W5 O8 1.90(2) .
W5 O12 1.93(2) 3_576
W5 O22 2.46(2) .
W5 O21 2.53(2) .
W6 O10 1.676(18) .
W6 O12 1.85(2) .
W6 O17 1.89(3) 3_576
W6 O3 1.92(2) .
W6 O11 1.94(2) .
W6 O22 2.49(2) 3_576
W6 O20 2.50(2) 3_576
P1 O20 1.47(2) 3_576
P1 O20 1.47(2) .
P1 O22 1.50(2) 3_576
P1 O22 1.50(2) .
P1 O19 1.49(2) 3_576
P1 O19 1.49(2) .
P1 O21 1.53(2) 3_576
P1 O21 1.53(2) .
Ag2 N4 2.266(15) .
Ag2 N3 2.311(16) 4_575
Ag2 S1 2.646(6) .
Ag4 N8 2.260(19) 4_676
Ag4 N6 2.32(2) 1_655
Ag4 O1W 2.52(3) .
Ag4 O10 2.547(19) 2_645
Ag4 S2 2.866(6) .
Ag3 N5 2.25(2) .
Ag3 N7 2.415(19) 4_676
Ag3 S2 2.572(6) .
Ag1 N1 2.166(19) .
Ag1 N2 2.178(18) .
Ag1 O18 2.53(2) .
O21 O19 1.72(3) .
O22 O19 1.68(3) 3_576
O22 O20 1.76(3) .
O19 O20 1.69(3) .
S1 C4 1.77(2) .
S1 C3 1.82(3) .
S2 C1 1.77(2) 4_575
S2 C2 1.80(3) .
N1 N4 1.33(3) .
N1 N3 1.33(2) .
N2 C4 1.31(3) .
N2 N6 1.32(3) .
N3 C1 1.36(3) .
N4 N5 1.35(3) .
N5 C1 1.26(3) .
N7 N8 1.32(3) .
N7 N6 1.37(3) .
N8 C4 1.39(3) .
